data_7232266
loop_
_publ_author_name
'Drescher (n\'ee Oschmann), Wiebke'
'Borner, Corinna'
'Tindall, Daniel J.'
'Kleeberg, Christian'

_publ_section_title
;
 Exploring unsymmetrical diboranes(4) as boryl ligand precursors:
 platinum(ii) bis-boryl complexes
;
_journal_issue 7
_journal_name_full 'RSC Advances'
_journal_page_first 3900
_journal_paper_doi 10.1039/C9RA00170K
_journal_volume 9
_journal_year 2019
_chemical_formula_moiety 'C50 H44 B2 N2 O2 P2 Pt'
_chemical_formula_sum 'C50 H44 B2 N2 O2 P2 Pt'
_chemical_formula_weight 983.52
_space_group_crystal_system triclinic
_space_group_IT_number 2
_space_group_name_Hall '-P 1'
_space_group_name_H-M_alt 'P -1'
_symmetry_space_group_name_Hall '-P 1'
_symmetry_space_group_name_H-M 'P -1'
_atom_sites_solution_hydrogens geom
_atom_sites_solution_primary iterative
_atom_sites_solution_secondary difmap
_audit_creation_method SHELXL-2016/6
_audit_update_record
;
2018-11-27 deposited with the CCDC.
2019-01-24 downloaded from the CCDC.
;
_cell_angle_alpha 70.017(2)
_cell_angle_beta 82.459(2)
_cell_angle_gamma 60.926(3)
_cell_formula_units_Z 2
_cell_length_a 13.4322(3)
_cell_length_b 13.6477(4)
_cell_length_c 14.5369(4)
_cell_measurement_reflns_used 95053
_cell_measurement_temperature 100(2)
_cell_measurement_theta_max 34.7100
_cell_measurement_theta_min 2.3570
_cell_volume 2186.90(12)
_computing_cell_refinement
;
 CrysAlisPro 1.171.38.46 (Rigaku Oxford Diffraction, 2015)
;
_computing_data_collection
;
 CrysAlisPro 1.171.38.46 (Rigaku Oxford Diffraction, 2015)
;
_computing_data_reduction
;
 CrysAlisPro 1.171.38.46 (Rigaku Oxford Diffraction, 2015)
;
_computing_molecular_graphics
;
 K. Brandenburg, 2017, Diamond 4.4.1, Crystal Impact GbR, Bonn, Germany.
;
_computing_publication_material
;
 WinGX v2014.1 (L. J. Farrugia, J. Appl. Cryst., 2012, 45, 849-854.)
;
_computing_structure_refinement
;
 SHELXL-2017/1 (G. M. Sheldrick, Acta Cryst., 2015, C71, 3--8)
;
_computing_structure_solution
;
 SHELXT (Ver. 2014/5) (G. M. Sheldrick, Acta Cryst., 2015, A71, 3--8)
;
_diffrn_ambient_environment N~2~
_diffrn_ambient_temperature 100(2)
_diffrn_detector_area_resol_mean 16.1419
_diffrn_detector_type EOS
_diffrn_measured_fraction_theta_full 0.997
_diffrn_measured_fraction_theta_max 0.951
_diffrn_measurement_device 'four-circle diffractometer'
_diffrn_measurement_device_type 'Oxford Diffraction, Xcalibur, EOS'
_diffrn_measurement_method \w-scan
_diffrn_radiation_monochromator graphite
_diffrn_radiation_source 'Enhance (Mo) X-ray Source'
_diffrn_radiation_type MoK\a
_diffrn_radiation_wavelength 0.71073
_diffrn_reflns_av_R_equivalents 0.0426
_diffrn_reflns_av_unetI/netI 0.0196
_diffrn_reflns_Laue_measured_fraction_full 0.997
_diffrn_reflns_Laue_measured_fraction_max 0.951
_diffrn_reflns_limit_h_max 21
_diffrn_reflns_limit_h_min -21
_diffrn_reflns_limit_k_max 21
_diffrn_reflns_limit_k_min -21
_diffrn_reflns_limit_l_max 23
_diffrn_reflns_limit_l_min -23
_diffrn_reflns_number 275463
_diffrn_reflns_point_group_measured_fraction_full 0.997
_diffrn_reflns_point_group_measured_fraction_max 0.951
_diffrn_reflns_theta_full 34.000
_diffrn_reflns_theta_max 35.148
_diffrn_reflns_theta_min 2.241
_exptl_absorpt_coefficient_mu 3.319
_exptl_absorpt_correction_T_max 0.498
_exptl_absorpt_correction_T_min 0.274
_exptl_absorpt_correction_type analytical
_exptl_absorpt_process_details
;
 CrysAlisPro 1.171.38.46 (Rigaku Oxford Diffraction, 2015)
 Analytical numeric absorption correction using a multifaceted crystal
 model based on expressions derived by R.C. Clark & J.S. Reid.
 (Clark, R. C. & Reid, J. S. (1995). Acta Cryst. A51, 887-897)
 Empirical absorption correction using spherical harmonics,
 implemented in SCALE3 ABSPACK scaling algorithm.
;
_exptl_crystal_colour 'clear pale yellow'
_exptl_crystal_density_diffrn 1.494
_exptl_crystal_description block
_exptl_crystal_F_000 984
_exptl_crystal_recrystallization_method
;
 Diffusion of n-hexane into a solution in C6H6, slow evaporation at ambient
 temperature.
;
_exptl_crystal_size_max 0.547
_exptl_crystal_size_mid 0.362
_exptl_crystal_size_min 0.289
_refine_diff_density_max 1.877
_refine_diff_density_min -1.095
_refine_diff_density_rms 0.093
_refine_ls_extinction_method none
_refine_ls_goodness_of_fit_ref 1.120
_refine_ls_hydrogen_treatment constr
_refine_ls_matrix_type full
_refine_ls_number_parameters 534
_refine_ls_number_reflns 18533
_refine_ls_number_restraints 0
_refine_ls_restrained_S_all 1.120
_refine_ls_R_factor_all 0.0253
_refine_ls_R_factor_gt 0.0195
_refine_ls_shift/su_max 0.007
_refine_ls_shift/su_mean 0.000
_refine_ls_structure_factor_coef Fsqd
_refine_ls_weighting_details 'w=1/[\s^2^(Fo^2^)+(0.0165P)^2^+1.3174P] where P=(Fo^2^+2Fc^2^)/3'
_refine_ls_weighting_scheme calc
_refine_ls_wR_factor_gt 0.0416
_refine_ls_wR_factor_ref 0.0444
_reflns_Friedel_coverage 0.000
_reflns_number_gt 16987
_reflns_number_total 18533
_reflns_threshold_expression 'I > 2\s(I)'
_cod_data_source_file c9ra00170k2.cif
_cod_data_source_block wo34wo
_cod_database_code 7232266
_shelx_shelxl_version_number 2016/6
_shelx_space_group_comment
;
The symmetry employed for this shelxl refinement is uniquely defined
by the following loop, which should always be used as a source of
symmetry information in preference to the above space-group names.
They are only intended as comments.
;

loop_
_space_group_symop_operation_xyz
'x, y, z'
'-x, -y, -z'

loop_
_atom_site_label
_atom_site_type_symbol
_atom_site_fract_x
_atom_site_fract_y
_atom_site_fract_z
_atom_site_U_iso_or_equiv
_atom_site_adp_type
_atom_site_occupancy
_atom_site_site_symmetry_order
_atom_site_calc_flag
_atom_site_refinement_flags_posn
_atom_site_refinement_flags_adp
C1 C 0.18970(11) 0.63708(12) 0.68068(10) 0.0168(2) Uani 1 1 d . .
C2 C 0.20596(11) 0.60563(12) 0.78273(10) 0.0172(2) Uani 1 1 d . .
C3 C 0.14005(13) 0.68585(13) 0.83201(11) 0.0235(3) Uani 1 1 d . .
H3 H 0.151433 0.665373 0.900556 0.028 Uiso 1 1 calc R U
C4 C 0.05628(15) 0.79782(14) 0.77794(13) 0.0290(3) Uani 1 1 d . .
H4 H 0.010120 0.854023 0.810328 0.035 Uiso 1 1 calc R U
C5 C 0.03958(14) 0.82807(14) 0.67771(13) 0.0284(3) Uani 1 1 d . .
H5 H -0.018106 0.904479 0.642688 0.034 Uiso 1 1 calc R U
C6 C 0.10633(12) 0.74783(13) 0.62751(11) 0.0223(3) Uani 1 1 d . .
H6 H 0.094837 0.768664 0.558931 0.027 Uiso 1 1 calc R U
C7 C 0.26969(13) 0.54450(14) 0.55071(10) 0.0220(3) Uani 1 1 d . .
H7A H 0.199004 0.549986 0.532507 0.033 Uiso 1 1 calc R U
H7B H 0.334898 0.472293 0.543131 0.033 Uiso 1 1 calc R U
H7C H 0.277153 0.613659 0.508137 0.033 Uiso 1 1 calc R U
C8 C 0.32044(14) 0.42912(14) 0.92016(10) 0.0243(3) Uani 1 1 d . .
H8A H 0.344608 0.472030 0.946206 0.036 Uiso 1 1 calc R U
H8B H 0.382643 0.348412 0.930191 0.036 Uiso 1 1 calc R U
H8C H 0.253545 0.426067 0.954285 0.036 Uiso 1 1 calc R U
C9 C 0.66151(11) 0.41748(12) 0.72007(10) 0.0167(2) Uani 1 1 d . .
C10 C 0.65373(12) 0.37117(14) 0.81969(10) 0.0205(3) Uani 1 1 d . .
C11 C 0.71915(17) 0.36766(19) 0.88721(13) 0.0353(4) Uani 1 1 d . .
H11 H 0.712899 0.336264 0.955660 0.042 Uiso 1 1 calc R U
C12 C 0.79510(16) 0.41251(17) 0.85013(13) 0.0333(4) Uani 1 1 d . .
H12 H 0.842702 0.410593 0.894327 0.040 Uiso 1 1 calc R U
C13 C 0.80272(14) 0.45975(16) 0.75040(13) 0.0271(3) Uani 1 1 d . .
H13 H 0.855371 0.489616 0.727593 0.032 Uiso 1 1 calc R U
C14 C 0.73451(14) 0.46445(16) 0.68250(12) 0.0257(3) Uani 1 1 d . .
H14 H 0.738255 0.498261 0.613991 0.031 Uiso 1 1 calc R U
C15 C 0.63167(11) 0.14664(12) 0.56755(9) 0.0165(2) Uani 1 1 d . .
C16 C 0.70392(14) 0.05595(14) 0.52858(11) 0.0239(3) Uani 1 1 d . .
H16 H 0.739538 -0.023895 0.570362 0.029 Uiso 1 1 calc R U
C17 C 0.72365(16) 0.08235(16) 0.42910(12) 0.0295(3) Uani 1 1 d . .
H17 H 0.772742 0.020479 0.403082 0.035 Uiso 1 1 calc R U
C18 C 0.67199(15) 0.19868(16) 0.36752(11) 0.0274(3) Uani 1 1 d . .
H18 H 0.686288 0.216449 0.299594 0.033 Uiso 1 1 calc R U
C19 C 0.59951(14) 0.28896(15) 0.40517(11) 0.0238(3) Uani 1 1 d . .
H19 H 0.563261 0.368507 0.362844 0.029 Uiso 1 1 calc R U
C20 C 0.57969(12) 0.26321(13) 0.50514(10) 0.0191(2) Uani 1 1 d . .
H20 H 0.530551 0.325415 0.530781 0.023 Uiso 1 1 calc R U
C21 C 0.73698(11) 0.09632(12) 0.74921(10) 0.0173(2) Uani 1 1 d . .
C22 C 0.81794(12) 0.12064(13) 0.69033(11) 0.0212(3) Uani 1 1 d . .
H22 H 0.811388 0.140784 0.621264 0.025 Uiso 1 1 calc R U
C23 C 0.90871(13) 0.11557(15) 0.73234(14) 0.0287(3) Uani 1 1 d . .
H23 H 0.963289 0.132761 0.691503 0.034 Uiso 1 1 calc R U
C24 C 0.92000(14) 0.08584(16) 0.83258(15) 0.0324(4) Uani 1 1 d . .
H24 H 0.982172 0.082232 0.860674 0.039 Uiso 1 1 calc R U
C25 C 0.84002(14) 0.06128(18) 0.89195(13) 0.0343(4) Uani 1 1 d . .
H25 H 0.847616 0.040266 0.961027 0.041 Uiso 1 1 calc R U
C26 C 0.74871(13) 0.06733(16) 0.85070(11) 0.0272(3) Uani 1 1 d . .
H26 H 0.693604 0.051609 0.891864 0.033 Uiso 1 1 calc R U
C27 C 0.62801(11) -0.03518(12) 0.73363(10) 0.0176(2) Uani 1 1 d . .
C28 C 0.54894(13) -0.05018(13) 0.69387(11) 0.0215(3) Uani 1 1 d . .
H28 H 0.490207 0.016119 0.649152 0.026 Uiso 1 1 calc R U
C29 C 0.55532(15) -0.16066(15) 0.71896(13) 0.0286(3) Uani 1 1 d . .
H29 H 0.501747 -0.169975 0.690854 0.034 Uiso 1 1 calc R U
C30 C 0.64012(16) -0.25783(15) 0.78528(14) 0.0326(4) Uani 1 1 d . .
H30 H 0.643577 -0.333283 0.803789 0.039 Uiso 1 1 calc R U
C31 C 0.71939(15) -0.24425(15) 0.82419(14) 0.0321(4) Uani 1 1 d . .
H31 H 0.777899 -0.310860 0.868906 0.038 Uiso 1 1 calc R U
C32 C 0.71420(13) -0.13361(14) 0.79836(12) 0.0244(3) Uani 1 1 d . .
H32 H 0.769553 -0.125302 0.824964 0.029 Uiso 1 1 calc R U
C33 C 0.33185(11) 0.06855(12) 0.81789(9) 0.0164(2) Uani 1 1 d . .
C34 C 0.27318(13) 0.01305(13) 0.80503(10) 0.0203(2) Uani 1 1 d . .
H34 H 0.212485 0.054698 0.757025 0.024 Uiso 1 1 calc R U
C35 C 0.30341(14) -0.10331(14) 0.86242(11) 0.0244(3) Uani 1 1 d . .
H35 H 0.263674 -0.141084 0.853151 0.029 Uiso 1 1 calc R U
C36 C 0.39141(15) -0.16415(14) 0.93308(11) 0.0255(3) Uani 1 1 d . .
H36 H 0.411869 -0.243530 0.972102 0.031 Uiso 1 1 calc R U
C37 C 0.44972(14) -0.10919(14) 0.94690(11) 0.0245(3) Uani 1 1 d . .
H37 H 0.509403 -0.150670 0.995831 0.029 Uiso 1 1 calc R U
C38 C 0.42077(12) 0.00606(13) 0.88930(10) 0.0194(2) Uani 1 1 d . .
H38 H 0.461497 0.043012 0.898278 0.023 Uiso 1 1 calc R U
C39 C 0.22239(11) 0.25443(12) 0.63794(9) 0.0163(2) Uani 1 1 d . .
C40 C 0.10872(12) 0.27828(14) 0.63581(11) 0.0223(3) Uani 1 1 d . .
H40 H 0.065970 0.282066 0.693164 0.027 Uiso 1 1 calc R U
C41 C 0.05845(15) 0.29644(16) 0.54950(13) 0.0301(3) Uani 1 1 d . .
H41 H -0.018698 0.312641 0.548250 0.036 Uiso 1 1 calc R U
C42 C 0.12004(17) 0.29107(17) 0.46535(12) 0.0326(4) Uani 1 1 d . .
H42 H 0.085345 0.302901 0.406892 0.039 Uiso 1 1 calc R U
C43 C 0.23237(16) 0.26839(16) 0.46672(11) 0.0287(3) Uani 1 1 d . .
H43 H 0.274702 0.264580 0.409148 0.034 Uiso 1 1 calc R U
C44 C 0.28316(13) 0.25121(14) 0.55230(10) 0.0210(3) Uani 1 1 d . .
H44 H 0.359688 0.237181 0.552525 0.025 Uiso 1 1 calc R U
C45 C 0.17989(11) 0.29946(14) 0.82090(11) 0.0210(3) Uani 1 1 d . .
C46 C 0.10833(13) 0.42048(16) 0.77924(15) 0.0300(4) Uani 1 1 d . .
H46 H 0.117133 0.459639 0.713183 0.036 Uiso 1 1 calc R U
C47 C 0.02433(14) 0.48440(19) 0.83322(19) 0.0423(5) Uani 1 1 d . .
H47 H -0.023226 0.567046 0.804492 0.051 Uiso 1 1 calc R U
C48 C 0.01019(15) 0.4275(2) 0.92868(18) 0.0481(6) Uani 1 1 d . .
H48 H -0.047830 0.470988 0.965420 0.058 Uiso 1 1 calc R U
C49 C 0.07982(15) 0.3079(2) 0.97101(15) 0.0441(6) Uani 1 1 d . .
H49 H 0.069745 0.269252 1.036829 0.053 Uiso 1 1 calc R U
C50 C 0.16512(13) 0.24336(19) 0.91745(12) 0.0307(4) Uani 1 1 d . .
H50 H 0.213175 0.160981 0.946981 0.037 Uiso 1 1 calc R U
B1 B 0.33083(12) 0.44175(13) 0.73596(10) 0.0148(2) Uani 1 1 d . .
B2 B 0.53903(12) 0.34552(13) 0.74340(11) 0.0148(2) Uani 1 1 d . .
N1 N 0.26677(9) 0.54090(10) 0.65146(8) 0.01591(19) Uani 1 1 d . .
N2 N 0.29171(10) 0.48933(10) 0.81666(8) 0.01582(19) Uani 1 1 d . .
O1 O 0.58914(9) 0.40519(9) 0.67086(7) 0.01821(18) Uani 1 1 d . .
O2 O 0.57640(10) 0.32933(11) 0.83618(7) 0.0232(2) Uani 1 1 d . .
P1 P 0.60844(3) 0.11533(3) 0.69873(2) 0.01392(6) Uani 1 1 d . .
P2 P 0.29614(3) 0.22198(3) 0.74981(2) 0.01383(6) Uani 1 1 d . .
Pt1 Pt 0.44315(2) 0.27131(2) 0.73128(2) 0.01253(1) Uani 1 1 d . .

loop_
_atom_site_aniso_label
_atom_site_aniso_U_11
_atom_site_aniso_U_22
_atom_site_aniso_U_33
_atom_site_aniso_U_23
_atom_site_aniso_U_13
_atom_site_aniso_U_12
C1 0.0143(5) 0.0154(6) 0.0205(5) -0.0075(5) 0.0019(4) -0.0061(4)
C2 0.0173(5) 0.0153(6) 0.0203(5) -0.0087(5) 0.0037(4) -0.0074(5)
C3 0.0266(7) 0.0192(6) 0.0251(6) -0.0124(5) 0.0082(5) -0.0094(5)
C4 0.0287(7) 0.0185(7) 0.0365(8) -0.0149(6) 0.0094(6) -0.0067(6)
C5 0.0235(7) 0.0157(6) 0.0369(8) -0.0085(6) 0.0023(6) -0.0026(5)
C6 0.0193(6) 0.0163(6) 0.0262(6) -0.0056(5) -0.0008(5) -0.0048(5)
C7 0.0213(6) 0.0226(7) 0.0168(5) -0.0076(5) -0.0024(4) -0.0049(5)
C8 0.0286(7) 0.0236(7) 0.0164(6) -0.0070(5) 0.0016(5) -0.0090(6)
C9 0.0169(5) 0.0184(6) 0.0185(5) -0.0082(5) 0.0008(4) -0.0097(5)
C10 0.0222(6) 0.0231(7) 0.0199(6) -0.0033(5) -0.0033(5) -0.0148(5)
C11 0.0464(10) 0.0482(11) 0.0222(7) 0.0013(7) -0.0121(7) -0.0357(9)
C12 0.0363(9) 0.0392(10) 0.0329(8) -0.0027(7) -0.0123(7) -0.0267(8)
C13 0.0249(7) 0.0309(8) 0.0359(8) -0.0137(7) 0.0028(6) -0.0196(6)
C14 0.0310(7) 0.0353(8) 0.0244(7) -0.0144(6) 0.0079(6) -0.0242(7)
C15 0.0156(5) 0.0176(6) 0.0167(5) -0.0069(4) 0.0014(4) -0.0076(4)
C16 0.0285(7) 0.0215(7) 0.0218(6) -0.0112(5) 0.0069(5) -0.0105(6)
C17 0.0382(9) 0.0326(8) 0.0236(7) -0.0175(6) 0.0103(6) -0.0176(7)
C18 0.0370(8) 0.0371(9) 0.0177(6) -0.0103(6) 0.0049(5) -0.0246(7)
C19 0.0277(7) 0.0260(7) 0.0184(6) -0.0033(5) -0.0007(5) -0.0154(6)
C20 0.0177(5) 0.0195(6) 0.0193(6) -0.0059(5) 0.0007(4) -0.0083(5)
C21 0.0129(5) 0.0172(6) 0.0204(6) -0.0090(5) 0.0004(4) -0.0040(4)
C22 0.0175(6) 0.0172(6) 0.0270(6) -0.0052(5) -0.0008(5) -0.0077(5)
C23 0.0186(6) 0.0245(7) 0.0447(9) -0.0100(7) -0.0018(6) -0.0115(6)
C24 0.0203(7) 0.0319(9) 0.0474(10) -0.0197(8) -0.0085(6) -0.0072(6)
C25 0.0231(7) 0.0465(10) 0.0311(8) -0.0213(8) -0.0060(6) -0.0074(7)
C26 0.0190(6) 0.0386(9) 0.0222(6) -0.0144(6) 0.0005(5) -0.0093(6)
C27 0.0160(5) 0.0149(6) 0.0195(5) -0.0067(5) 0.0043(4) -0.0056(4)
C28 0.0209(6) 0.0200(6) 0.0253(6) -0.0106(5) 0.0035(5) -0.0094(5)
C29 0.0332(8) 0.0265(8) 0.0351(8) -0.0179(7) 0.0125(6) -0.0182(7)
C30 0.0384(9) 0.0181(7) 0.0398(9) -0.0123(7) 0.0177(7) -0.0142(7)
C31 0.0284(8) 0.0165(7) 0.0362(8) -0.0027(6) 0.0083(6) -0.0049(6)
C32 0.0190(6) 0.0191(7) 0.0269(7) -0.0045(5) 0.0026(5) -0.0053(5)
C33 0.0173(5) 0.0183(6) 0.0147(5) -0.0057(4) 0.0023(4) -0.0094(5)
C34 0.0225(6) 0.0226(7) 0.0188(6) -0.0064(5) 0.0015(5) -0.0133(5)
C35 0.0314(7) 0.0251(7) 0.0224(6) -0.0073(5) 0.0052(5) -0.0189(6)
C36 0.0338(8) 0.0202(7) 0.0195(6) -0.0031(5) 0.0051(5) -0.0135(6)
C37 0.0281(7) 0.0225(7) 0.0169(6) -0.0031(5) -0.0015(5) -0.0090(6)
C38 0.0206(6) 0.0215(6) 0.0158(5) -0.0057(5) 0.0000(4) -0.0097(5)
C39 0.0160(5) 0.0167(6) 0.0167(5) -0.0047(4) -0.0016(4) -0.0079(4)
C40 0.0167(6) 0.0261(7) 0.0233(6) -0.0046(5) -0.0032(5) -0.0108(5)
C41 0.0257(7) 0.0352(9) 0.0284(7) -0.0029(6) -0.0108(6) -0.0156(7)
C42 0.0403(9) 0.0371(9) 0.0214(7) -0.0020(6) -0.0118(6) -0.0207(8)
C43 0.0373(8) 0.0327(8) 0.0168(6) -0.0058(6) -0.0016(6) -0.0179(7)
C44 0.0226(6) 0.0232(7) 0.0180(6) -0.0063(5) 0.0007(5) -0.0117(5)
C45 0.0141(5) 0.0293(7) 0.0286(7) -0.0195(6) 0.0063(5) -0.0116(5)
C46 0.0166(6) 0.0282(8) 0.0558(11) -0.0261(8) 0.0108(6) -0.0125(6)
C47 0.0173(7) 0.0449(11) 0.0887(16) -0.0512(12) 0.0171(8) -0.0167(7)
C48 0.0193(7) 0.0841(17) 0.0755(15) -0.0703(14) 0.0199(8) -0.0253(9)
C49 0.0228(7) 0.0894(17) 0.0364(9) -0.0435(11) 0.0127(7) -0.0260(10)
C50 0.0188(6) 0.0536(11) 0.0243(7) -0.0223(7) 0.0066(5) -0.0157(7)
B1 0.0134(5) 0.0158(6) 0.0162(6) -0.0070(5) 0.0016(4) -0.0067(5)
B2 0.0131(5) 0.0148(6) 0.0166(6) -0.0060(5) 0.0002(4) -0.0059(5)
N1 0.0148(4) 0.0153(5) 0.0156(4) -0.0064(4) 0.0001(3) -0.0046(4)
N2 0.0170(5) 0.0154(5) 0.0146(4) -0.0061(4) 0.0011(4) -0.0065(4)
O1 0.0225(4) 0.0232(5) 0.0150(4) -0.0069(4) 0.0014(3) -0.0150(4)
O2 0.0289(5) 0.0330(6) 0.0157(4) -0.0030(4) -0.0019(4) -0.0230(5)
P1 0.01177(12) 0.01386(14) 0.01526(13) -0.00584(11) 0.00121(10) -0.00482(11)
P2 0.01179(12) 0.01588(14) 0.01508(13) -0.00700(11) 0.00150(10) -0.00637(11)
Pt1 0.01034(2) 0.01300(2) 0.01428(2) -0.00577(2) 0.00058(1) -0.00466(2)

loop_
_atom_type_symbol
_atom_type_description
_atom_type_scat_dispersion_real
_atom_type_scat_dispersion_imag
_atom_type_scat_source
C C 0.0033 0.0016 'International Tables Vol C Tables 4.2.6.8 and 6.1.1.4'
H H 0.0000 0.0000 'International Tables Vol C Tables 4.2.6.8 and 6.1.1.4'
B B 0.0013 0.0007 'International Tables Vol C Tables 4.2.6.8 and 6.1.1.4'
N N 0.0061 0.0033 'International Tables Vol C Tables 4.2.6.8 and 6.1.1.4'
O O 0.0106 0.0060 'International Tables Vol C Tables 4.2.6.8 and 6.1.1.4'
P P 0.1023 0.0942 'International Tables Vol C Tables 4.2.6.8 and 6.1.1.4'
Pt Pt -1.7033 8.3905 'International Tables Vol C Tables 4.2.6.8 and 6.1.1.4'

loop_
_geom_angle_atom_site_label_1
_geom_angle_atom_site_label_2
_geom_angle_atom_site_label_3
_geom_angle
C6 C1 N1 130.84(13)
C6 C1 C2 120.99(12)
N1 C1 C2 108.17(11)
C3 C2 N2 130.95(13)
C3 C2 C1 120.67(13)
N2 C2 C1 108.37(11)
C2 C3 C4 118.15(14)
C5 C4 C3 121.06(14)
C4 C5 C6 121.05(14)
C1 C6 C5 118.08(14)
C14 C9 C10 121.81(13)
C14 C9 O1 129.06(13)
C10 C9 O1 109.12(12)
O2 C10 C11 128.41(14)
O2 C10 C9 109.43(12)
C11 C10 C9 122.13(14)
C10 C11 C12 116.63(16)
C13 C12 C11 121.49(15)
C12 C13 C14 121.35(15)
C9 C14 C13 116.57(14)
C20 C15 C16 119.13(13)
C20 C15 P1 119.60(10)
C16 C15 P1 121.23(11)
C17 C16 C15 120.23(15)
C18 C17 C16 120.29(15)
C19 C18 C17 119.95(14)
C18 C19 C20 120.10(15)
C15 C20 C19 120.30(13)
C22 C21 C26 118.53(13)
C22 C21 P1 122.63(11)
C26 C21 P1 118.55(11)
C21 C22 C23 120.29(15)
C24 C23 C22 120.68(16)
C23 C24 C25 119.55(15)
C24 C25 C26 120.16(16)
C25 C26 C21 120.79(16)
C32 C27 C28 118.83(14)
C32 C27 P1 124.14(12)
C28 C27 P1 117.01(11)
C29 C28 C27 120.76(15)
C28 C29 C30 119.97(17)
C31 C30 C29 119.74(16)
C30 C31 C32 120.54(16)
C27 C32 C31 120.14(16)
C34 C33 C38 119.21(13)
C34 C33 P2 123.71(11)
C38 C33 P2 117.03(11)
C35 C34 C33 120.12(14)
C36 C35 C34 120.13(15)
C35 C36 C37 120.12(15)
C38 C37 C36 119.96(14)
C37 C38 C33 120.46(14)
C44 C39 C40 119.11(12)
C44 C39 P2 118.51(10)
C40 C39 P2 122.34(10)
C41 C40 C39 119.90(14)
C42 C41 C40 120.56(15)
C43 C42 C41 119.86(14)
C42 C43 C44 120.08(15)
C43 C44 C39 120.47(14)
C50 C45 C46 118.84(14)
C50 C45 P2 122.10(13)
C46 C45 P2 118.91(12)
C47 C46 C45 120.75(19)
C48 C47 C46 119.8(2)
C49 C48 C47 120.30(16)
C48 C49 C50 120.2(2)
C45 C50 C49 120.12(19)
N1 B1 N2 103.95(11)
N1 B1 Pt1 123.99(9)
N2 B1 Pt1 131.95(10)
O2 B2 O1 108.58(11)
O2 B2 Pt1 120.56(10)
O1 B2 Pt1 130.49(10)
C1 N1 C7 121.53(11)
C1 N1 B1 109.84(11)
C7 N1 B1 128.44(11)
C2 N2 C8 120.95(11)
C2 N2 B1 109.51(11)
C8 N2 B1 129.08(12)
C9 O1 B2 106.21(10)
C10 O2 B2 106.51(11)
C15 P1 C27 101.27(6)
C15 P1 C21 103.46(6)
C27 P1 C21 104.13(6)
C15 P1 Pt1 111.46(4)
C27 P1 Pt1 122.78(4)
C21 P1 Pt1 111.68(4)
C33 P2 C39 104.24(6)
C33 P2 C45 100.80(7)
C39 P2 C45 102.87(6)
C33 P2 Pt1 116.82(4)
C39 P2 Pt1 116.80(5)
C45 P2 Pt1 113.21(5)
B2 Pt1 B1 72.55(6)
B2 Pt1 P2 161.45(4)
B1 Pt1 P2 92.11(4)
B2 Pt1 P1 89.28(4)
B1 Pt1 P1 159.03(4)
P2 Pt1 P1 107.505(12)

loop_
_geom_bond_atom_site_label_1
_geom_bond_atom_site_label_2
_geom_bond_distance
C1 C6 1.3856(19)
C1 N1 1.3858(17)
C1 C2 1.4112(19)
C2 C3 1.3868(19)
C2 N2 1.3879(17)
C3 C4 1.400(2)
C4 C5 1.389(3)
C5 C6 1.398(2)
C7 N1 1.4445(17)
C8 N2 1.4446(18)
C9 C14 1.379(2)
C9 C10 1.3807(19)
C9 O1 1.3813(16)
C10 O2 1.3710(17)
C10 C11 1.375(2)
C11 C12 1.394(3)
C12 C13 1.384(3)
C13 C14 1.398(2)
C15 C20 1.393(2)
C15 C16 1.4008(19)
C15 P1 1.8256(13)
C16 C17 1.388(2)
C17 C18 1.387(3)
C18 C19 1.386(2)
C19 C20 1.395(2)
C21 C22 1.392(2)
C21 C26 1.400(2)
C21 P1 1.8315(14)
C22 C23 1.396(2)
C23 C24 1.380(3)
C24 C25 1.386(3)
C25 C26 1.390(2)
C27 C32 1.393(2)
C27 C28 1.399(2)
C27 P1 1.8286(14)
C28 C29 1.386(2)
C29 C30 1.390(3)
C30 C31 1.382(3)
C31 C32 1.394(2)
C33 C34 1.395(2)
C33 C38 1.4006(19)
C33 P2 1.8238(14)
C34 C35 1.393(2)
C35 C36 1.387(2)
C36 C37 1.390(2)
C37 C38 1.385(2)
C39 C44 1.3979(19)
C39 C40 1.4002(19)
C39 P2 1.8238(13)
C40 C41 1.393(2)
C41 C42 1.387(3)
C42 C43 1.387(3)
C43 C44 1.391(2)
C45 C50 1.391(2)
C45 C46 1.395(2)
C45 P2 1.8283(13)
C46 C47 1.389(2)
C47 C48 1.379(4)
C48 C49 1.378(4)
C49 C50 1.396(2)
B1 N1 1.4457(18)
B1 N2 1.4496(17)
B1 Pt1 2.0886(15)
B2 O2 1.4094(17)
B2 O1 1.4099(18)
B2 Pt1 2.0406(15)
P1 Pt1 2.3462(3)
P2 Pt1 2.3353(3)

loop_
_geom_torsion_atom_site_label_1
_geom_torsion_atom_site_label_2
_geom_torsion_atom_site_label_3
_geom_torsion_atom_site_label_4
_geom_torsion
C6 C1 C2 C3 -1.2(2)
N1 C1 C2 C3 179.78(13)
C6 C1 C2 N2 178.00(13)
N1 C1 C2 N2 -1.03(16)
N2 C2 C3 C4 -178.12(15)
C1 C2 C3 C4 0.9(2)
C2 C3 C4 C5 -0.1(3)
C3 C4 C5 C6 -0.3(3)
N1 C1 C6 C5 179.50(15)
C2 C1 C6 C5 0.7(2)
C4 C5 C6 C1 0.0(3)
C14 C9 C10 O2 -179.10(14)
O1 C9 C10 O2 -0.38(17)
C14 C9 C10 C11 -0.9(3)
O1 C9 C10 C11 177.85(16)
O2 C10 C11 C12 177.34(17)
C9 C10 C11 C12 -0.5(3)
C10 C11 C12 C13 1.0(3)
C11 C12 C13 C14 0.0(3)
C10 C9 C14 C13 1.8(2)
O1 C9 C14 C13 -176.68(14)
C12 C13 C14 C9 -1.3(3)
C20 C15 C16 C17 0.3(2)
P1 C15 C16 C17 -177.58(13)
C15 C16 C17 C18 0.0(3)
C16 C17 C18 C19 -0.6(3)
C17 C18 C19 C20 0.9(2)
C16 C15 C20 C19 0.0(2)
P1 C15 C20 C19 177.94(11)
C18 C19 C20 C15 -0.6(2)
C26 C21 C22 C23 0.2(2)
P1 C21 C22 C23 173.84(12)
C21 C22 C23 C24 0.4(2)
C22 C23 C24 C25 -0.3(3)
C23 C24 C25 C26 -0.4(3)
C24 C25 C26 C21 1.0(3)
C22 C21 C26 C25 -0.9(2)
P1 C21 C26 C25 -174.79(14)
C32 C27 C28 C29 0.6(2)
P1 C27 C28 C29 -177.89(11)
C27 C28 C29 C30 0.8(2)
C28 C29 C30 C31 -1.5(2)
C29 C30 C31 C32 0.8(3)
C28 C27 C32 C31 -1.3(2)
P1 C27 C32 C31 177.05(12)
C30 C31 C32 C27 0.7(2)
C38 C33 C34 C35 -0.3(2)
P2 C33 C34 C35 -177.78(11)
C33 C34 C35 C36 0.5(2)
C34 C35 C36 C37 0.0(2)
C35 C36 C37 C38 -0.7(2)
C36 C37 C38 C33 0.9(2)
C34 C33 C38 C37 -0.4(2)
P2 C33 C38 C37 177.26(11)
C44 C39 C40 C41 1.1(2)
P2 C39 C40 C41 -176.67(13)
C39 C40 C41 C42 0.0(3)
C40 C41 C42 C43 -0.5(3)
C41 C42 C43 C44 -0.1(3)
C42 C43 C44 C39 1.2(3)
C40 C39 C44 C43 -1.7(2)
P2 C39 C44 C43 176.15(13)
C50 C45 C46 C47 0.6(2)
P2 C45 C46 C47 -175.24(12)
C45 C46 C47 C48 -1.0(3)
C46 C47 C48 C49 0.7(3)
C47 C48 C49 C50 -0.1(3)
C46 C45 C50 C49 0.1(2)
P2 C45 C50 C49 175.72(13)
C48 C49 C50 C45 -0.3(3)
C6 C1 N1 C7 -0.3(2)
C2 C1 N1 C7 178.62(13)
C6 C1 N1 B1 -175.61(15)
C2 C1 N1 B1 3.29(16)
N2 B1 N1 C1 -4.11(15)
Pt1 B1 N1 C1 172.39(10)
N2 B1 N1 C7 -179.02(13)
Pt1 B1 N1 C7 -2.5(2)
C3 C2 N2 C8 4.5(2)
C1 C2 N2 C8 -174.55(13)
C3 C2 N2 B1 177.46(15)
C1 C2 N2 B1 -1.61(15)
N1 B1 N2 C2 3.45(15)
Pt1 B1 N2 C2 -172.64(11)
N1 B1 N2 C8 175.65(14)
Pt1 B1 N2 C8 -0.4(2)
C14 C9 O1 B2 176.48(15)
C10 C9 O1 B2 -2.12(15)
O2 B2 O1 C9 3.79(14)
Pt1 B2 O1 C9 -169.13(10)
C11 C10 O2 B2 -175.37(18)
C9 C10 O2 B2 2.72(16)
O1 B2 O2 C10 -4.03(15)
Pt1 B2 O2 C10 169.72(10)
C20 C15 P1 C27 152.69(11)
C16 C15 P1 C27 -29.43(13)
C20 C15 P1 C21 -99.63(12)
C16 C15 P1 C21 78.24(13)
C20 C15 P1 Pt1 20.52(12)
C16 C15 P1 Pt1 -161.61(11)
C32 C27 P1 C15 116.78(12)
C28 C27 P1 C15 -64.82(11)
C32 C27 P1 C21 9.62(13)
C28 C27 P1 C21 -171.97(11)
C32 C27 P1 Pt1 -118.34(11)
C28 C27 P1 Pt1 60.07(12)
C22 C21 P1 C15 8.23(13)
C26 C21 P1 C15 -178.15(12)
C22 C21 P1 C27 113.74(12)
C26 C21 P1 C27 -72.64(13)
C22 C21 P1 Pt1 -111.76(11)
C26 C21 P1 Pt1 61.85(13)
C34 C33 P2 C39 -23.78(13)
C38 C33 P2 C39 158.69(10)
C34 C33 P2 C45 82.62(12)
C38 C33 P2 C45 -94.91(11)
C34 C33 P2 Pt1 -154.29(10)
C38 C33 P2 Pt1 28.18(12)
C44 C39 P2 C33 -100.25(12)
C40 C39 P2 C33 77.49(13)
C44 C39 P2 C45 154.90(12)
C40 C39 P2 C45 -27.36(14)
C44 C39 P2 Pt1 30.28(13)
C40 C39 P2 Pt1 -151.99(11)
C50 C45 P2 C33 20.89(14)
C46 C45 P2 C33 -163.45(12)
C50 C45 P2 C39 128.38(13)
C46 C45 P2 C39 -55.96(13)
C50 C45 P2 Pt1 -104.67(13)
C46 C45 P2 Pt1 70.99(12)
